data_4028467
loop_
_publ_author_name
'Joseph E. Banning'
'Jacob Gentillon'
'Pavel G. Ryabchuk'
'Anthony R. Prosser'
'Andrew Rogers'
'Andrew Edwards'
'Andrew Holtzen'
'Ivan A. Babkov'
'Marina Rubina'
'Michael Rubin'

_publ_section_title
;
 Formal Substitution of Bromocyclopropanes with Nitrogen Nucleophiles
;
_journal_name_full 'Journal of Organic Chemistry'
_journal_page_first 7601
_journal_page_last 7616
_journal_paper_doi 10.1021/jo4011798
_journal_volume 78
_journal_year 2013
_chemical_formula_sum 'C25 H24 F6 N2 O3'
_chemical_formula_weight 514.46
_chemical_name_systematic
; 
 ? 
;
_space_group_IT_number 14
_symmetry_cell_setting monoclinic
_symmetry_space_group_name_Hall '-P 2ybc'
_symmetry_space_group_name_H-M 'P 1 21/c 1'
_atom_sites_solution_hydrogens geom
_atom_sites_solution_primary direct
_atom_sites_solution_secondary difmap
_audit_creation_method SHELXTL
_cell_angle_alpha 90.00
_cell_angle_beta 95.185(11)
_cell_angle_gamma 90.00
_cell_formula_units_Z 4
_cell_length_a 15.679(9)
_cell_length_b 16.496(10)
_cell_length_c 8.969(5)
_cell_measurement_reflns_used 3072
_cell_measurement_temperature 100(2)
_cell_measurement_theta_max 21.53
_cell_measurement_theta_min 2.46
_cell_volume 2310(2)
_computing_cell_refinement 'Bruker SAINT'
_computing_data_collection 'Bruker SMART'
_computing_data_reduction 'Bruker SAINT'
_computing_molecular_graphics 'Bruker SHELXTL'
_computing_publication_material 'Bruker SHELXTL'
_computing_structure_refinement 'Bruker SHELXTL'
_computing_structure_solution 'Bruker SHELXTL'
_diffrn_ambient_temperature 100(2)
_diffrn_measured_fraction_theta_full 0.993
_diffrn_measured_fraction_theta_max 0.993
_diffrn_measurement_device_type 'Bruker SMART APEX CCD area detector'
_diffrn_measurement_method 'phi and omega scans'
_diffrn_radiation_monochromator graphite
_diffrn_radiation_source 'fine-focus sealed tube'
_diffrn_radiation_type MoK\a
_diffrn_radiation_wavelength 0.71073
_diffrn_reflns_av_R_equivalents 0.0000
_diffrn_reflns_av_sigmaI/netI 0.0658
_diffrn_reflns_limit_h_max 18
_diffrn_reflns_limit_h_min 0
_diffrn_reflns_limit_k_max 0
_diffrn_reflns_limit_k_min -19
_diffrn_reflns_limit_l_max 10
_diffrn_reflns_limit_l_min -10
_diffrn_reflns_number 7735
_diffrn_reflns_theta_full 25.00
_diffrn_reflns_theta_max 25.00
_diffrn_reflns_theta_min 2.47
_diffrn_standards_decay_% 0.00
_exptl_absorpt_coefficient_mu 0.130
_exptl_absorpt_correction_T_max 1.000
_exptl_absorpt_correction_T_min 0.914
_exptl_absorpt_correction_type multi-scan
_exptl_crystal_colour Colorless
_exptl_crystal_density_diffrn 1.479
_exptl_crystal_description 'Rectangular parallelepiped'
_exptl_crystal_F_000 1064
_exptl_crystal_size_max 0.34
_exptl_crystal_size_mid 0.20
_exptl_crystal_size_min 0.15
_refine_diff_density_max 0.849
_refine_diff_density_min -0.613
_refine_diff_density_rms 0.081
_refine_ls_extinction_method none
_refine_ls_goodness_of_fit_ref 1.031
_refine_ls_hydrogen_treatment noref
_refine_ls_matrix_type full
_refine_ls_number_parameters 326
_refine_ls_number_reflns 3875
_refine_ls_number_restraints 0
_refine_ls_restrained_S_all 1.031
_refine_ls_R_factor_all 0.1127
_refine_ls_R_factor_gt 0.0893
_refine_ls_shift/su_max 0.000
_refine_ls_shift/su_mean 0.000
_refine_ls_structure_factor_coef Fsqd
_refine_ls_weighting_details 'calc w=1/[\s^2^(Fo^2^)+(0.1314P)^2^+1.8112P] where P=(Fo^2^+2Fc^2^)/3'
_refine_ls_weighting_scheme calc
_refine_ls_wR_factor_gt 0.2258
_refine_ls_wR_factor_ref 0.2443
_reflns_number_gt 2972
_reflns_number_total 3875
_reflns_threshold_expression >2sigma(I)
_cod_data_source_file jo4011798_si_002.cif
_cod_data_source_block k14i5
_cod_database_code 4028467

loop_
_symmetry_equiv_pos_as_xyz
'x, y, z'
'-x, y+1/2, -z+1/2'
'-x, -y, -z'
'x, -y-1/2, z-1/2'

loop_
_atom_site_label
_atom_site_type_symbol
_atom_site_fract_x
_atom_site_fract_y
_atom_site_fract_z
_atom_site_U_iso_or_equiv
_atom_site_adp_type
_atom_site_occupancy
_atom_site_symmetry_multiplicity
_atom_site_calc_flag
_atom_site_refinement_flags
F1 F 0.03357(15) 0.29620(15) 0.3107(5) 0.0911(12) Uani 1 1 d .
F2 F 0.1009(3) 0.30901(18) 0.1232(4) 0.1169(16) Uani 1 1 d .
F3 F 0.16018(15) 0.25784(14) 0.3149(4) 0.0724(9) Uani 1 1 d .
F4 F 0.00448(19) 0.60552(18) 0.1745(3) 0.0730(9) Uani 1 1 d .
F5 F -0.0232(2) 0.60032(19) 0.3928(4) 0.0831(10) Uani 1 1 d .
F6 F 0.07646(18) 0.67539(14) 0.3336(6) 0.144(2) Uani 1 1 d .
O1 O 0.13519(14) 0.55382(14) -0.2558(3) 0.0315(6) Uani 1 1 d .
O2 O 0.28798(15) 0.72017(13) 0.1247(3) 0.0357(6) Uani 1 1 d .
O3 O 0.35411(14) 0.44771(14) 0.6035(3) 0.0333(6) Uani 1 1 d .
N1 N 0.37900(16) 0.56393(16) 0.4826(3) 0.0264(6) Uani 1 1 d .
N2 N 0.22643(19) 0.61286(16) 0.0056(3) 0.0313(7) Uani 1 1 d .
C1 C 0.3620(2) 0.62182(19) 0.3643(4) 0.0270(7) Uani 1 1 d .
H1 H 0.3336 0.6733 0.3918 0.032 Uiso 1 1 calc R
C2 C 0.4281(2) 0.6297(2) 0.2565(4) 0.0310(8) Uani 1 1 d .
H2A H 0.4780 0.5928 0.2687 0.037 Uiso 1 1 calc R
H2B H 0.4407 0.6847 0.2203 0.037 Uiso 1 1 calc R
C3 C 0.3419(2) 0.59320(19) 0.2052(4) 0.0260(7) Uani 1 1 d .
H3 H 0.3391 0.5335 0.1866 0.031 Uiso 1 1 calc R
C4 C 0.2827(2) 0.64657(19) 0.1094(4) 0.0273(7) Uani 1 1 d .
C5 C 0.2018(2) 0.52773(19) -0.0082(4) 0.0298(7) Uani 1 1 d .
H5A H 0.1467 0.5193 0.0353 0.036 Uiso 1 1 calc R
H5B H 0.2457 0.4937 0.0479 0.036 Uiso 1 1 calc R
C6 C 0.1930(2) 0.5029(2) -0.1699(4) 0.0304(7) Uani 1 1 d .
H6A H 0.2498 0.5054 -0.2098 0.036 Uiso 1 1 calc R
H6B H 0.1725 0.4462 -0.1782 0.036 Uiso 1 1 calc R
C7 C 0.1646(2) 0.6352(2) -0.2485(4) 0.0327(8) Uani 1 1 d .
H7A H 0.1248 0.6698 -0.3124 0.039 Uiso 1 1 calc R
H7B H 0.2218 0.6383 -0.2870 0.039 Uiso 1 1 calc R
C8 C 0.1702(2) 0.6655(2) -0.0902(4) 0.0376(9) Uani 1 1 d .
H8A H 0.1929 0.7215 -0.0861 0.045 Uiso 1 1 calc R
H8B H 0.1124 0.6663 -0.0541 0.045 Uiso 1 1 calc R
C9 C 0.4561(2) 0.5791(2) 0.5853(4) 0.0306(8) Uani 1 1 d .
H9A H 0.5004 0.6052 0.5295 0.037 Uiso 1 1 calc R
H9B H 0.4794 0.5267 0.6248 0.037 Uiso 1 1 calc R
C10 C 0.4368(2) 0.6329(2) 0.7147(4) 0.0296(8) Uani 1 1 d .
H10A H 0.4129 0.6852 0.6760 0.035 Uiso 1 1 calc R
H10B H 0.3937 0.6065 0.7727 0.035 Uiso 1 1 calc R
C11 C 0.51772(19) 0.64782(18) 0.8143(3) 0.0234(7) Uani 1 1 d .
C12 C 0.5330(2) 0.60544(19) 0.9452(4) 0.0285(7) Uani 1 1 d .
H12 H 0.4911 0.5686 0.9746 0.034 Uiso 1 1 calc R
C13 C 0.6087(2) 0.6156(2) 1.0351(4) 0.0351(8) Uani 1 1 d .
H13 H 0.6188 0.5859 1.1257 0.042 Uiso 1 1 calc R
C14 C 0.6698(2) 0.6696(2) 0.9919(4) 0.0375(9) Uani 1 1 d .
H14 H 0.7224 0.6762 1.0521 0.045 Uiso 1 1 calc R
C15 C 0.6545(2) 0.7131(2) 0.8635(4) 0.0347(8) Uani 1 1 d .
H15 H 0.6957 0.7510 0.8354 0.042 Uiso 1 1 calc R
C16 C 0.5793(2) 0.7021(2) 0.7741(4) 0.0296(7) Uani 1 1 d .
H16 H 0.5694 0.7321 0.6838 0.036 Uiso 1 1 calc R
C17 C 0.3309(2) 0.49846(19) 0.5094(3) 0.0249(7) Uani 1 1 d .
C18 C 0.24389(19) 0.48842(19) 0.4250(3) 0.0237(7) Uani 1 1 d .
C19 C 0.2176(2) 0.41142(19) 0.3843(4) 0.0268(7) Uani 1 1 d .
H19 H 0.2561 0.3672 0.4017 0.032 Uiso 1 1 calc R
C20 C 0.1365(2) 0.39775(19) 0.3190(4) 0.0254(7) Uani 1 1 d .
C21 C 0.0784(2) 0.46126(19) 0.2954(3) 0.0263(7) Uani 1 1 d .
H21 H 0.0220 0.4516 0.2509 0.032 Uiso 1 1 calc R
C22 C 0.10391(19) 0.5380(2) 0.3375(3) 0.0263(7) Uani 1 1 d .
C23 C 0.18691(19) 0.55252(19) 0.4007(3) 0.0240(7) Uani 1 1 d .
H23 H 0.2045 0.6061 0.4272 0.029 Uiso 1 1 calc R
C24 C 0.1083(2) 0.3150(2) 0.2666(5) 0.0400(9) Uani 1 1 d .
C25 C 0.0431(2) 0.6063(2) 0.3113(4) 0.0326(8) Uani 1 1 d .

loop_
_atom_site_aniso_label
_atom_site_aniso_U_11
_atom_site_aniso_U_22
_atom_site_aniso_U_33
_atom_site_aniso_U_23
_atom_site_aniso_U_13
_atom_site_aniso_U_12
F1 0.0254(13) 0.0498(15) 0.201(4) -0.0375(19) 0.0267(18) -0.0164(11)
F2 0.233(5) 0.0552(18) 0.0571(19) -0.0185(15) -0.017(2) -0.030(2)
F3 0.0366(14) 0.0333(12) 0.142(3) -0.0002(15) -0.0180(15) 0.0028(10)
F4 0.0717(19) 0.0812(19) 0.0625(17) 0.0088(14) -0.0143(14) 0.0447(15)
F5 0.069(2) 0.092(2) 0.095(2) 0.0220(17) 0.0419(17) 0.0483(17)
F6 0.0450(17) 0.0205(12) 0.349(7) -0.004(2) -0.083(3) 0.0057(11)
O1 0.0197(12) 0.0412(13) 0.0326(13) 0.0012(10) -0.0033(10) -0.0007(10)
O2 0.0323(14) 0.0270(12) 0.0458(15) 0.0013(11) -0.0078(11) -0.0007(10)
O3 0.0220(12) 0.0479(14) 0.0290(12) 0.0098(11) -0.0030(10) 0.0045(10)
N1 0.0129(13) 0.0391(15) 0.0257(14) -0.0026(11) -0.0058(11) 0.0033(11)
N2 0.0370(17) 0.0250(14) 0.0300(14) 0.0010(12) -0.0075(13) -0.0006(12)
C1 0.0183(16) 0.0298(16) 0.0319(17) -0.0037(13) -0.0032(14) -0.0022(13)
C2 0.0189(17) 0.0304(17) 0.043(2) 0.0050(15) 0.0012(15) -0.0012(13)
C3 0.0184(16) 0.0270(16) 0.0322(17) -0.0001(13) 0.0005(13) -0.0004(12)
C4 0.0240(17) 0.0271(17) 0.0315(17) 0.0021(14) 0.0062(14) 0.0020(13)
C5 0.0292(19) 0.0250(16) 0.0346(18) 0.0015(14) -0.0006(15) -0.0023(13)
C6 0.0193(16) 0.0355(18) 0.0363(18) -0.0017(15) 0.0015(14) 0.0017(14)
C7 0.0180(17) 0.0418(19) 0.0367(19) 0.0120(15) -0.0060(14) -0.0009(14)
C8 0.037(2) 0.0294(17) 0.044(2) 0.0038(16) -0.0091(17) 0.0042(15)
C9 0.0128(16) 0.0406(19) 0.0366(19) -0.0039(15) -0.0073(14) 0.0044(13)
C10 0.0154(16) 0.0344(18) 0.0374(18) -0.0050(14) -0.0061(14) 0.0036(13)
C11 0.0160(15) 0.0244(15) 0.0296(17) -0.0060(13) 0.0012(13) 0.0028(12)
C12 0.0225(17) 0.0249(16) 0.0387(18) -0.0027(14) 0.0067(14) -0.0007(13)
C13 0.037(2) 0.0384(19) 0.0290(18) 0.0009(15) 0.0001(15) 0.0134(16)
C14 0.0194(18) 0.053(2) 0.038(2) -0.0189(17) -0.0046(15) 0.0080(16)
C15 0.0232(18) 0.0354(18) 0.046(2) -0.0071(16) 0.0080(15) -0.0071(14)
C16 0.0261(18) 0.0315(17) 0.0310(17) 0.0029(14) 0.0013(14) -0.0005(14)
C17 0.0171(16) 0.0340(17) 0.0238(16) -0.0004(13) 0.0023(13) 0.0045(13)
C18 0.0170(16) 0.0329(17) 0.0214(15) 0.0035(13) 0.0019(12) 0.0042(13)
C19 0.0216(17) 0.0304(17) 0.0290(16) 0.0053(14) 0.0049(13) 0.0038(13)
C20 0.0197(16) 0.0288(16) 0.0280(16) 0.0050(13) 0.0034(13) -0.0009(13)
C21 0.0118(15) 0.0381(18) 0.0288(16) 0.0060(14) 0.0009(13) -0.0010(13)
C22 0.0155(16) 0.0354(18) 0.0280(17) 0.0037(14) 0.0010(13) 0.0046(13)
C23 0.0129(15) 0.0308(16) 0.0284(16) 0.0011(13) 0.0026(13) -0.0017(12)
C24 0.029(2) 0.037(2) 0.053(2) 0.0032(17) -0.0048(17) 0.0012(15)
C25 0.0177(17) 0.0370(19) 0.042(2) 0.0044(16) -0.0023(15) 0.0020(14)

loop_
_atom_type_symbol
_atom_type_description
_atom_type_scat_dispersion_real
_atom_type_scat_dispersion_imag
_atom_type_scat_source
C C 0.0033 0.0016 'International Tables Vol C Tables 4.2.6.8 and 6.1.1.4'
H H 0.0000 0.0000 'International Tables Vol C Tables 4.2.6.8 and 6.1.1.4'
N N 0.0061 0.0033 'International Tables Vol C Tables 4.2.6.8 and 6.1.1.4'
O O 0.0106 0.0060 'International Tables Vol C Tables 4.2.6.8 and 6.1.1.4'
F F 0.0171 0.0103 'International Tables Vol C Tables 4.2.6.8 and 6.1.1.4'

loop_
_geom_angle_atom_site_label_1
_geom_angle_atom_site_label_2
_geom_angle_atom_site_label_3
_geom_angle
C6 O1 C7 110.3(2)
C17 N1 C1 126.5(2)
C17 N1 C9 117.6(3)
C1 N1 C9 115.9(3)
C4 N2 C5 127.6(3)
C4 N2 C8 119.0(3)
C5 N2 C8 112.4(3)
N1 C1 C2 116.5(3)
N1 C1 C3 120.0(3)
C2 C1 C3 60.6(2)
N1 C1 H1 116.1
C2 C1 H1 116.1
C3 C1 H1 116.1
C1 C2 C3 60.5(2)
C1 C2 H2A 117.7
C3 C2 H2A 117.7
C1 C2 H2B 117.7
C3 C2 H2B 117.7
H2A C2 H2B 114.8
C4 C3 C1 115.2(3)
C4 C3 C2 115.6(3)
C1 C3 C2 58.9(2)
C4 C3 H3 118.0
C1 C3 H3 118.0
C2 C3 H3 118.0
O2 C4 N2 121.4(3)
O2 C4 C3 119.2(3)
N2 C4 C3 119.3(3)
N2 C5 C6 110.2(3)
N2 C5 H5A 109.6
C6 C5 H5A 109.6
N2 C5 H5B 109.6
C6 C5 H5B 109.6
H5A C5 H5B 108.1
O1 C6 C5 111.3(3)
O1 C6 H6A 109.4
C5 C6 H6A 109.4
O1 C6 H6B 109.4
C5 C6 H6B 109.4
H6A C6 H6B 108.0
O1 C7 C8 110.5(3)
O1 C7 H7A 109.5
C8 C7 H7A 109.5
O1 C7 H7B 109.5
C8 C7 H7B 109.5
H7A C7 H7B 108.1
N2 C8 C7 109.8(3)
N2 C8 H8A 109.7
C7 C8 H8A 109.7
N2 C8 H8B 109.7
C7 C8 H8B 109.7
H8A C8 H8B 108.2
N1 C9 C10 111.7(3)
N1 C9 H9A 109.3
C10 C9 H9A 109.3
N1 C9 H9B 109.3
C10 C9 H9B 109.3
H9A C9 H9B 107.9
C11 C10 C9 109.6(3)
C11 C10 H10A 109.8
C9 C10 H10A 109.8
C11 C10 H10B 109.8
C9 C10 H10B 109.8
H10A C10 H10B 108.2
C12 C11 C16 118.7(3)
C12 C11 C10 119.9(3)
C16 C11 C10 121.3(3)
C11 C12 C13 120.8(3)
C11 C12 H12 119.6
C13 C12 H12 119.6
C12 C13 C14 119.5(3)
C12 C13 H13 120.3
C14 C13 H13 120.3
C15 C14 C13 120.1(3)
C15 C14 H14 120.0
C13 C14 H14 120.0
C14 C15 C16 120.1(3)
C14 C15 H15 120.0
C16 C15 H15 120.0
C15 C16 C11 120.8(3)
C15 C16 H16 119.6
C11 C16 H16 119.6
O3 C17 N1 122.3(3)
O3 C17 C18 118.2(3)
N1 C17 C18 119.5(3)
C19 C18 C23 119.3(3)
C19 C18 C17 118.1(3)
C23 C18 C17 122.3(3)
C20 C19 C18 120.7(3)
C20 C19 H19 119.7
C18 C19 H19 119.7
C19 C20 C21 120.7(3)
C19 C20 C24 121.4(3)
C21 C20 C24 117.9(3)
C22 C21 C20 118.8(3)
C22 C21 H21 120.6
C20 C21 H21 120.6
C21 C22 C23 120.7(3)
C21 C22 C25 119.4(3)
C23 C22 C25 119.9(3)
C18 C23 C22 119.8(3)
C18 C23 H23 120.1
C22 C23 H23 120.1
F2 C24 F3 106.0(4)
F2 C24 F1 106.4(4)
F3 C24 F1 106.2(3)
F2 C24 C20 112.5(3)
F3 C24 C20 113.6(3)
F1 C24 C20 111.6(3)
F6 C25 F4 107.8(4)
F6 C25 F5 108.3(4)
F4 C25 F5 101.3(3)
F6 C25 C22 114.1(3)
F4 C25 C22 112.0(3)
F5 C25 C22 112.4(3)

loop_
_geom_bond_atom_site_label_1
_geom_bond_atom_site_label_2
_geom_bond_distance
F1 C24 1.307(5)
F2 C24 1.285(5)
F3 C24 1.295(4)
F4 C25 1.318(4)
F5 C25 1.327(4)
F6 C25 1.262(4)
O1 C6 1.413(4)
O1 C7 1.419(4)
O2 C4 1.224(4)
O3 C17 1.221(4)
N1 C17 1.352(4)
N1 C1 1.434(4)
N1 C9 1.474(4)
N2 C4 1.344(4)
N2 C5 1.459(4)
N2 C8 1.461(4)
C1 C2 1.485(5)
C1 C3 1.509(5)
C1 H1 1.0000
C2 C3 1.511(4)
C2 H2A 0.9900
C2 H2B 0.9900
C3 C4 1.493(4)
C3 H3 1.0000
C5 C6 1.501(5)
C5 H5A 0.9900
C5 H5B 0.9900
C6 H6A 0.9900
C6 H6B 0.9900
C7 C8 1.501(5)
C7 H7A 0.9900
C7 H7B 0.9900
C8 H8A 0.9900
C8 H8B 0.9900
C9 C10 1.513(5)
C9 H9A 0.9900
C9 H9B 0.9900
C10 C11 1.504(4)
C10 H10A 0.9900
C10 H10B 0.9900
C11 C12 1.369(5)
C11 C16 1.388(4)
C12 C13 1.384(5)
C12 H12 0.9500
C13 C14 1.389(5)
C13 H13 0.9500
C14 C15 1.359(5)
C14 H14 0.9500
C15 C16 1.377(5)
C15 H15 0.9500
C16 H16 0.9500
C17 C18 1.508(4)
C18 C19 1.375(5)
C18 C23 1.389(4)
C19 C20 1.370(5)
C19 H19 0.9500
C20 C21 1.392(4)
C20 C24 1.497(5)
C21 C22 1.371(5)
C21 H21 0.9500
C22 C23 1.392(4)
C22 C25 1.482(5)
C23 H23 0.9500

loop_
_geom_torsion_atom_site_label_1
_geom_torsion_atom_site_label_2
_geom_torsion_atom_site_label_3
_geom_torsion_atom_site_label_4
_geom_torsion
C17 N1 C1 C2 -119.5(3)
C9 N1 C1 C2 61.6(4)
C17 N1 C1 C3 -49.6(4)
C9 N1 C1 C3 131.4(3)
N1 C1 C2 C3 111.1(3)
N1 C1 C3 C4 148.7(3)
C2 C1 C3 C4 -105.9(3)
N1 C1 C3 C2 -105.4(3)
C1 C2 C3 C4 105.2(3)
C5 N2 C4 O2 -167.9(3)
C8 N2 C4 O2 -0.3(5)
C5 N2 C4 C3 13.9(5)
C8 N2 C4 C3 -178.4(3)
C1 C3 C4 O2 37.1(4)
C2 C3 C4 O2 -28.9(4)
C1 C3 C4 N2 -144.7(3)
C2 C3 C4 N2 149.4(3)
C4 N2 C5 C6 -139.8(3)
C8 N2 C5 C6 51.9(4)
C7 O1 C6 C5 60.5(4)
N2 C5 C6 O1 -55.2(4)
C6 O1 C7 C8 -61.5(4)
C4 N2 C8 C7 137.6(3)
C5 N2 C8 C7 -53.0(4)
O1 C7 C8 N2 57.2(4)
C17 N1 C9 C10 -90.5(3)
C1 N1 C9 C10 88.5(3)
N1 C9 C10 C11 -178.9(3)
C9 C10 C11 C12 -101.2(4)
C9 C10 C11 C16 76.6(4)
C16 C11 C12 C13 -0.8(5)
C10 C11 C12 C13 177.1(3)
C11 C12 C13 C14 0.1(5)
C12 C13 C14 C15 1.1(5)
C13 C14 C15 C16 -1.6(5)
C14 C15 C16 C11 0.9(5)
C12 C11 C16 C15 0.3(5)
C10 C11 C16 C15 -177.6(3)
C1 N1 C17 O3 172.6(3)
C9 N1 C17 O3 -8.4(4)
C1 N1 C17 C18 -9.6(5)
C9 N1 C17 C18 169.3(3)
O3 C17 C18 C19 -38.5(4)
N1 C17 C18 C19 143.6(3)
O3 C17 C18 C23 134.9(3)
N1 C17 C18 C23 -43.0(4)
C23 C18 C19 C20 0.8(5)
C17 C18 C19 C20 174.4(3)
C18 C19 C20 C21 -1.5(5)
C18 C19 C20 C24 176.7(3)
C19 C20 C21 C22 0.6(5)
C24 C20 C21 C22 -177.6(3)
C20 C21 C22 C23 1.0(5)
C20 C21 C22 C25 179.2(3)
C19 C18 C23 C22 0.8(5)
C17 C18 C23 C22 -172.6(3)
C21 C22 C23 C18 -1.6(5)
C25 C22 C23 C18 -179.9(3)
C19 C20 C24 F2 -107.6(4)
C21 C20 C24 F2 70.6(5)
C19 C20 C24 F3 12.9(5)
C21 C20 C24 F3 -168.9(3)
C19 C20 C24 F1 132.9(4)
C21 C20 C24 F1 -48.9(5)
C21 C22 C25 F6 -170.2(4)
C23 C22 C25 F6 8.1(5)
C21 C22 C25 F4 -47.3(4)
C23 C22 C25 F4 131.0(3)
C21 C22 C25 F5 66.0(4)
C23 C22 C25 F5 -115.7(4)
